data_4034245
loop_
_publ_author_name
'Khaidarov, Adel R.'
'Rostovskii, Nikolai V.'
'Zolotarev, Andrey A.'
'Khlebnikov, Alexander F.'
'Novikov, Mikhail S.'

_publ_section_title
;
 Synthesis of 1-(2-Aminovinyl)indoles and 1,3'-Biindoles by Reaction of
 2,2-Diaryl-Substituted 2 H-Azirines with \a-Imino Rh(II) Carbenoids.
;
_journal_issue 7
_journal_name_full 'The Journal of organic chemistry'
_journal_page_first 3743
_journal_page_last 3753
_journal_paper_doi 10.1021/acs.joc.8b03205
_journal_volume 84
_journal_year 2019
_chemical_formula_moiety 'C35 H27 F N2 O2 S'
_chemical_formula_sum 'C35 H27 F N2 O2 S'
_chemical_formula_weight 558.64
_space_group_crystal_system triclinic
_space_group_IT_number 2
_space_group_name_Hall '-P 1'
_space_group_name_H-M_alt 'P -1'
_atom_sites_solution_hydrogens geom
_atom_sites_solution_primary direct
_audit_creation_date 2017-02-08
_audit_creation_method
;
Olex2 1.2
(compiled 2017.01.04 svn.r3372 for OlexSys, GUI svn.r5292)
;
_cell_angle_alpha 71.982(9)
_cell_angle_beta 88.589(8)
_cell_angle_gamma 64.831(9)
_cell_formula_units_Z 2
_cell_length_a 10.7376(9)
_cell_length_b 12.1732(12)
_cell_length_c 15.8235(17)
_cell_measurement_reflns_used 3785
_cell_measurement_temperature 100(2)
_cell_measurement_theta_max 30.5200
_cell_measurement_theta_min 3.2450
_cell_volume 1766.3(3)
_computing_cell_refinement
;
CrysAlisPro, Agilent Technologies,
Version 1.171.36.32 (release 02-08-2013 CrysAlis171 .NET)
(compiled Aug  2 2013,16:46:58)
;
_computing_data_collection
;
CrysAlisPro, Agilent Technologies,
Version 1.171.36.32 (release 02-08-2013 CrysAlis171 .NET)
(compiled Aug  2 2013,16:46:58)
;
_computing_data_reduction
;
CrysAlisPro, Agilent Technologies,
Version 1.171.36.32 (release 02-08-2013 CrysAlis171 .NET)
(compiled Aug  2 2013,16:46:58)
;
_computing_molecular_graphics 'Olex2 (Dolomanov et al., 2009)'
_computing_publication_material 'Olex2 (Dolomanov et al., 2009)'
_computing_structure_refinement 'ShelXL (Sheldrick, 2015)'
_computing_structure_solution 'ShelXS (Sheldrick, 2008)'
_diffrn_ambient_temperature 100(2)
_diffrn_detector_area_resol_mean 16.2096
_diffrn_measured_fraction_theta_full 0.986
_diffrn_measured_fraction_theta_max 0.986
_diffrn_measurement_details
;
#__ type_ start__ end____ width___ exp.time_
  1 omega  -34.00   46.00   1.0000    1.0000
omega____ theta____ kappa____ phi______ frames
    -      -22.5803   57.0000  -90.0000 80

#__ type_ start__ end____ width___ exp.time_
  2 omega  -93.00    7.00   1.0000    1.0000
omega____ theta____ kappa____ phi______ frames
    -      -22.5803  -77.0000  150.0000 100

#__ type_ start__ end____ width___ exp.time_
  3 omega  -93.00    7.00   1.0000    1.0000
omega____ theta____ kappa____ phi______ frames
    -      -22.5803  -77.0000  -90.0000 100

#__ type_ start__ end____ width___ exp.time_
  4 omega  -80.00    7.00   1.0000    1.0000
omega____ theta____ kappa____ phi______ frames
    -      -22.5803  -77.0000   30.0000 87

#__ type_ start__ end____ width___ exp.time_
  5 omega   44.00   99.00   1.0000    1.0000
omega____ theta____ kappa____ phi______ frames
    -       23.5178 -178.0000 -150.0000 55
;
_diffrn_measurement_device_type 'Xcalibur, Eos'
_diffrn_measurement_method '\w scans'
_diffrn_orient_matrix_UB_11 0.0663852000
_diffrn_orient_matrix_UB_12 -0.0149898000
_diffrn_orient_matrix_UB_13 0.0196314000
_diffrn_orient_matrix_UB_21 -0.0293328000
_diffrn_orient_matrix_UB_22 0.0559292000
_diffrn_orient_matrix_UB_23 0.0127669000
_diffrn_orient_matrix_UB_31 -0.0119670000
_diffrn_orient_matrix_UB_32 -0.0360491000
_diffrn_orient_matrix_UB_33 0.0413327000
_diffrn_radiation_monochromator graphite
_diffrn_radiation_type MoK\a
_diffrn_radiation_wavelength 0.71073
_diffrn_reflns_av_R_equivalents 0.0282
_diffrn_reflns_av_unetI/netI 0.0480
_diffrn_reflns_Laue_measured_fraction_full 0.986
_diffrn_reflns_Laue_measured_fraction_max 0.973
_diffrn_reflns_limit_h_max 13
_diffrn_reflns_limit_h_min -13
_diffrn_reflns_limit_k_max 15
_diffrn_reflns_limit_k_min -15
_diffrn_reflns_limit_l_max 20
_diffrn_reflns_limit_l_min -20
_diffrn_reflns_number 14905
_diffrn_reflns_point_group_measured_fraction_full 0.986
_diffrn_reflns_point_group_measured_fraction_max 0.973
_diffrn_reflns_theta_full 25.242
_diffrn_reflns_theta_max 27.500
_diffrn_reflns_theta_min 2.728
_diffrn_source 'Enhance (Mo) X-ray Source'
_exptl_absorpt_coefficient_mu 0.125
_exptl_absorpt_correction_T_max 1.00000
_exptl_absorpt_correction_T_min 0.80344
_exptl_absorpt_correction_type multi-scan
_exptl_absorpt_process_details
;
CrysAlisPro, Agilent Technologies,
Version 1.171.36.32 (release 02-08-2013 CrysAlis171 .NET)
(compiled Aug  2 2013,16:46:58)
Empirical absorption correction using spherical harmonics,
 implemented in SCALE3 ABSPACK scaling algorithm.
;
_exptl_crystal_colour colorless
_exptl_crystal_density_diffrn 1.050
_exptl_crystal_description tables
_exptl_crystal_F_000 584
_exptl_crystal_size_max 0.30
_exptl_crystal_size_mid 0.22
_exptl_crystal_size_min 0.14
_refine_diff_density_max 0.556
_refine_diff_density_min -0.545
_refine_diff_density_rms 0.055
_refine_ls_extinction_method none
_refine_ls_goodness_of_fit_ref 1.033
_refine_ls_hydrogen_treatment constr
_refine_ls_matrix_type full
_refine_ls_number_parameters 371
_refine_ls_number_reflns 7884
_refine_ls_number_restraints 0
_refine_ls_restrained_S_all 1.033
_refine_ls_R_factor_all 0.0828
_refine_ls_R_factor_gt 0.0600
_refine_ls_shift/su_max 0.000
_refine_ls_shift/su_mean 0.000
_refine_ls_structure_factor_coef Fsqd
_refine_ls_weighting_details 'w=1/[\s^2^(Fo^2^)+(0.0345P)^2^+2.0316P] where P=(Fo^2^+2Fc^2^)/3'
_refine_ls_weighting_scheme calc
_refine_ls_wR_factor_gt 0.1245
_refine_ls_wR_factor_ref 0.1375
_reflns_Friedel_coverage 0.000
_reflns_number_gt 5788
_reflns_number_total 7884
_reflns_threshold_expression 'I > 2\s(I)'
_cod_data_source_file jo8b03205_si_004.cif
_cod_data_source_block rnv30
_cod_database_code 4034245
_shelx_shelxl_version_number 2014/7
_chemical_oxdiff_formula 'c35 h27 n2 F1 S1 O2 o6 br'
_shelx_space_group_comment
;
The symmetry employed for this shelxl refinement is uniquely defined
by the following loop, which should always be used as a source of
symmetry information in preference to the above space-group names.
They are only intended as comments.
;
_reflns_odcompleteness_completeness 96.68
_reflns_odcompleteness_iscentric 1
_reflns_odcompleteness_theta 28.51
_olex2_refinement_description
;
1. Fixed Uiso
 At 1.2 times of:
  All C(H) groups, All N(H) groups
 At 1.5 times of:
  All C(H,H,H) groups
2.a Aromatic/amide H refined with riding coordinates:
 N2(H2), C29(H29), C25(H25), C35(H35), C10(H10), C31(H31), C28(H28), C34(H34),
 C26(H26), C7(H7), C27(H27), C32(H32), C33(H33), C18(H18), C22(H22), C4(H4),
 C5(H5), C19(H19), C14(H14), C21(H21), C12(H12), C6(H6), C15(H15), C13(H13)
2.b Idealised Me refined as rotating group:
 C23(H23A,H23B,H23C)
;
_olex2_submission_special_instructions 'No special instructions were received'

loop_
_space_group_symop_operation_xyz
'x, y, z'
'-x, -y, -z'

loop_
_atom_site_label
_atom_site_type_symbol
_atom_site_fract_x
_atom_site_fract_y
_atom_site_fract_z
_atom_site_U_iso_or_equiv
_atom_site_adp_type
_atom_site_occupancy
_atom_site_site_symmetry_order
_atom_site_calc_flag
_atom_site_refinement_flags_posn
S1 S 0.64617(7) 0.58728(6) 0.49576(4) 0.03149(15) Uani 1 1 d .
O2 O 0.60316(18) 0.50933(17) 0.56615(11) 0.0331(4) Uani 1 1 d .
N2 N 0.5109(2) 0.67313(19) 0.41974(14) 0.0300(5) Uani 1 1 d .
H2 H 0.4396 0.6577 0.4263 0.036 Uiso 1 1 calc R
F1 F 0.6437(2) 0.88507(18) 0.21320(12) 0.0540(5) Uani 1 1 d .
N1 N 0.3245(2) 0.76555(18) 0.27027(13) 0.0278(4) Uani 1 1 d .
C24 C 0.4370(3) 0.6431(2) 0.16742(16) 0.0260(5) Uani 1 1 d .
O1 O 0.6898(2) 0.67474(18) 0.51305(13) 0.0417(5) Uani 1 1 d .
C1 C 0.3215(3) 0.6931(2) 0.21728(15) 0.0262(5) Uani 1 1 d .
C29 C 0.5732(3) 0.5707(2) 0.21003(17) 0.0311(5) Uani 1 1 d .
H29 H 0.5912 0.5567 0.2706 0.037 Uiso 1 1 calc R
C8 C 0.2014(3) 0.8036(2) 0.30708(17) 0.0311(6) Uani 1 1 d .
C30 C 0.1613(3) 0.6030(2) 0.18346(15) 0.0270(5) Uani 1 1 d .
C2 C 0.1998(2) 0.6812(2) 0.22291(16) 0.0258(5) Uani 1 1 d .
C25 C 0.4134(3) 0.6633(2) 0.07671(17) 0.0301(5) Uani 1 1 d .
H25 H 0.3237 0.7116 0.0470 0.036 Uiso 1 1 calc R
C35 C 0.2585(3) 0.4815(2) 0.18504(16) 0.0309(5) Uani 1 1 d .
H35 H 0.3490 0.4490 0.2112 0.037 Uiso 1 1 calc R
C10 C 0.5091(3) 0.7709(2) 0.34456(17) 0.0309(6) Uani 1 1 d .
H10 H 0.5709 0.8054 0.3464 0.037 Uiso 1 1 calc R
C9 C 0.4222(3) 0.8168(2) 0.27008(17) 0.0301(5) Uani 1 1 d .
C31 C 0.0257(3) 0.6487(3) 0.14518(17) 0.0335(6) Uani 1 1 d .
H31 H -0.0409 0.7294 0.1436 0.040 Uiso 1 1 calc R
C3 C 0.1208(3) 0.7508(2) 0.27990(17) 0.0300(5) Uani 1 1 d .
C28 C 0.6811(3) 0.5195(3) 0.16351(18) 0.0363(6) Uani 1 1 d .
H28 H 0.7712 0.4714 0.1927 0.044 Uiso 1 1 calc R
C34 C 0.2216(3) 0.4083(3) 0.14789(17) 0.0367(6) Uani 1 1 d .
H34 H 0.2877 0.3280 0.1483 0.044 Uiso 1 1 calc R
C26 C 0.5217(3) 0.6124(2) 0.03015(18) 0.0347(6) Uani 1 1 d .
H26 H 0.5046 0.6270 -0.0306 0.042 Uiso 1 1 calc R
C11 C 0.4103(3) 0.9230(2) 0.18928(18) 0.0366(6) Uani 1 1 d .
C7 C 0.1546(3) 0.8810(3) 0.36085(19) 0.0412(7) Uani 1 1 d .
H7 H 0.2077 0.9168 0.3769 0.049 Uiso 1 1 calc R
C27 C 0.6556(3) 0.5397(3) 0.07366(19) 0.0375(6) Uani 1 1 d .
H27 H 0.7283 0.5046 0.0424 0.045 Uiso 1 1 calc R
C16 C 0.5165(4) 0.9576(3) 0.16388(19) 0.0450(7) Uani 1 1 d .
C32 C -0.0099(3) 0.5735(3) 0.10927(18) 0.0402(7) Uani 1 1 d .
H32 H -0.1007 0.6043 0.0841 0.048 Uiso 1 1 calc R
C17 C 0.7762(3) 0.4880(2) 0.44804(17) 0.0334(6) Uani 1 1 d .
C33 C 0.0867(3) 0.4547(3) 0.11038(18) 0.0406(7) Uani 1 1 d .
H33 H 0.0616 0.4055 0.0860 0.049 Uiso 1 1 calc R
C18 C 0.7686(3) 0.3811(3) 0.4387(2) 0.0412(7) Uani 1 1 d .
H18 H 0.6954 0.3619 0.4579 0.049 Uiso 1 1 calc R
C22 C 0.8838(3) 0.5183(3) 0.41853(19) 0.0440(7) Uani 1 1 d .
H22 H 0.8880 0.5905 0.4243 0.053 Uiso 1 1 calc R
C4 C -0.0067(3) 0.7733(3) 0.31109(18) 0.0381(6) Uani 1 1 d .
H4 H -0.0609 0.7386 0.2951 0.046 Uiso 1 1 calc R
C5 C -0.0524(3) 0.8477(3) 0.3660(2) 0.0478(8) Uani 1 1 d .
H5 H -0.1370 0.8615 0.3879 0.057 Uiso 1 1 calc R
C19 C 0.8707(3) 0.3042(3) 0.4005(2) 0.0479(8) Uani 1 1 d .
H19 H 0.8654 0.2331 0.3936 0.057 Uiso 1 1 calc R
C20 C 0.9820(3) 0.3300(3) 0.3720(2) 0.0505(8) Uani 1 1 d .
C14 C 0.3777(5) 1.1312(3) 0.0369(2) 0.0645(11) Uani 1 1 d .
H14 H 0.3657 1.2013 -0.0132 0.077 Uiso 1 1 calc R
C21 C 0.9846(3) 0.4393(3) 0.3803(2) 0.0524(8) Uani 1 1 d .
H21 H 1.0564 0.4598 0.3596 0.063 Uiso 1 1 calc R
C12 C 0.2852(4) 0.9982(3) 0.1327(2) 0.0509(8) Uani 1 1 d .
H12 H 0.2104 0.9789 0.1461 0.061 Uiso 1 1 calc R
C6 C 0.0270(3) 0.9025(3) 0.3892(2) 0.0499(8) Uani 1 1 d .
H6 H -0.0075 0.9547 0.4246 0.060 Uiso 1 1 calc R
C15 C 0.5037(4) 1.0596(3) 0.0894(2) 0.0580(9) Uani 1 1 d .
H15 H 0.5780 1.0792 0.0752 0.070 Uiso 1 1 calc R
C13 C 0.2695(4) 1.1002(3) 0.0577(2) 0.0642(11) Uani 1 1 d .
H13 H 0.1851 1.1482 0.0210 0.077 Uiso 1 1 calc R
C23 C 1.0956(4) 0.2413(4) 0.3344(3) 0.0764(13) Uani 1 1 d .
H23A H 1.1382 0.1570 0.3785 0.115 Uiso 1 1 calc GR
H23B H 1.1638 0.2731 0.3188 0.115 Uiso 1 1 calc GR
H23C H 1.0574 0.2370 0.2820 0.115 Uiso 1 1 calc GR

loop_
_atom_site_aniso_label
_atom_site_aniso_U_11
_atom_site_aniso_U_22
_atom_site_aniso_U_33
_atom_site_aniso_U_23
_atom_site_aniso_U_13
_atom_site_aniso_U_12
S1 0.0309(3) 0.0306(3) 0.0311(3) -0.0019(3) -0.0100(3) -0.0168(3)
O2 0.0336(10) 0.0339(9) 0.0286(9) -0.0020(7) -0.0080(8) -0.0172(8)
N2 0.0279(11) 0.0288(11) 0.0330(11) -0.0038(9) -0.0086(9) -0.0161(9)
F1 0.0577(12) 0.0607(11) 0.0444(10) -0.0041(8) -0.0020(9) -0.0355(10)
N1 0.0300(11) 0.0210(10) 0.0298(11) -0.0068(8) -0.0087(9) -0.0093(9)
C24 0.0301(13) 0.0211(11) 0.0289(12) -0.0048(9) -0.0035(10) -0.0152(10)
O1 0.0433(12) 0.0411(11) 0.0430(11) -0.0052(9) -0.0145(9) -0.0255(9)
C1 0.0332(14) 0.0194(11) 0.0238(12) -0.0034(9) -0.0088(10) -0.0115(10)
C29 0.0324(14) 0.0277(12) 0.0309(13) -0.0048(10) -0.0026(11) -0.0142(11)
C8 0.0310(14) 0.0233(12) 0.0292(13) -0.0065(10) -0.0099(11) -0.0038(10)
C30 0.0319(13) 0.0309(12) 0.0205(11) -0.0042(9) -0.0029(10) -0.0186(11)
C2 0.0249(12) 0.0210(11) 0.0263(12) -0.0042(9) -0.0056(10) -0.0074(10)
C25 0.0347(14) 0.0244(12) 0.0310(13) -0.0022(10) -0.0044(11) -0.0173(11)
C35 0.0365(14) 0.0301(13) 0.0294(13) -0.0075(10) 0.0001(11) -0.0192(11)
C10 0.0334(14) 0.0232(12) 0.0362(14) -0.0057(10) -0.0073(11) -0.0148(11)
C9 0.0341(14) 0.0214(11) 0.0353(14) -0.0078(10) -0.0073(11) -0.0133(10)
C31 0.0340(14) 0.0381(14) 0.0299(13) -0.0051(11) -0.0050(11) -0.0209(12)
C3 0.0267(13) 0.0246(12) 0.0303(13) -0.0057(10) -0.0093(10) -0.0054(10)
C28 0.0313(14) 0.0358(14) 0.0390(15) -0.0085(12) -0.0006(12) -0.0148(12)
C34 0.0534(18) 0.0345(14) 0.0315(14) -0.0116(11) 0.0056(13) -0.0271(13)
C26 0.0499(17) 0.0311(13) 0.0303(13) -0.0086(11) 0.0045(12) -0.0253(13)
C11 0.0543(18) 0.0243(12) 0.0326(14) -0.0042(10) -0.0115(12) -0.0212(12)
C7 0.0386(16) 0.0323(14) 0.0433(16) -0.0183(12) -0.0133(13) -0.0021(12)
C27 0.0377(16) 0.0367(14) 0.0414(16) -0.0126(12) 0.0121(13) -0.0201(13)
C16 0.068(2) 0.0455(17) 0.0301(14) -0.0090(12) -0.0074(14) -0.0348(16)
C32 0.0430(17) 0.0524(18) 0.0338(15) -0.0072(13) -0.0054(12) -0.0329(15)
C17 0.0254(13) 0.0329(13) 0.0308(13) 0.0038(10) -0.0089(10) -0.0120(11)
C33 0.064(2) 0.0475(17) 0.0290(14) -0.0101(12) 0.0014(13) -0.0426(16)
C18 0.0331(15) 0.0321(14) 0.0490(17) -0.0014(12) 0.0051(13) -0.0141(12)
C22 0.0372(16) 0.0550(18) 0.0341(15) 0.0016(13) -0.0070(12) -0.0258(15)
C4 0.0284(14) 0.0399(15) 0.0364(15) -0.0106(12) -0.0048(11) -0.0072(12)
C5 0.0286(15) 0.0531(18) 0.0466(18) -0.0214(15) -0.0029(13) -0.0006(13)
C19 0.0423(17) 0.0334(15) 0.0523(19) -0.0011(13) 0.0098(14) -0.0117(13)
C20 0.0348(16) 0.0484(18) 0.0346(16) 0.0111(13) -0.0001(13) -0.0048(14)
C14 0.121(3) 0.0425(18) 0.0378(17) 0.0006(14) -0.0201(19) -0.051(2)
C21 0.0376(17) 0.072(2) 0.0386(17) 0.0038(15) -0.0011(14) -0.0309(17)
C12 0.068(2) 0.0314(15) 0.0488(18) 0.0000(13) -0.0258(16) -0.0254(15)
C6 0.0433(18) 0.0467(17) 0.0430(17) -0.0238(14) -0.0098(14) 0.0022(14)
C15 0.099(3) 0.0520(19) 0.0390(17) -0.0066(14) -0.0030(18) -0.053(2)
C13 0.096(3) 0.0326(16) 0.054(2) 0.0067(14) -0.0374(19) -0.0306(18)
C23 0.055(2) 0.063(2) 0.063(2) 0.0095(19) 0.0208(19) -0.0048(19)

loop_
_atom_type_symbol
_atom_type_description
_atom_type_scat_dispersion_real
_atom_type_scat_dispersion_imag
_atom_type_scat_source
C C 0.0033 0.0016 'International Tables Vol C Tables 4.2.6.8 and 6.1.1.4'
H H 0.0000 0.0000 'International Tables Vol C Tables 4.2.6.8 and 6.1.1.4'
N N 0.0061 0.0033 'International Tables Vol C Tables 4.2.6.8 and 6.1.1.4'
O O 0.0106 0.0060 'International Tables Vol C Tables 4.2.6.8 and 6.1.1.4'
F F 0.0171 0.0103 'International Tables Vol C Tables 4.2.6.8 and 6.1.1.4'
S S 0.1246 0.1234 'International Tables Vol C Tables 4.2.6.8 and 6.1.1.4'

loop_
_geom_angle_atom_site_label_1
_geom_angle_atom_site_label_2
_geom_angle_atom_site_label_3
_geom_angle
O2 S1 N2 104.71(11)
O2 S1 C17 108.96(12)
N2 S1 C17 106.77(12)
O1 S1 O2 120.08(12)
O1 S1 N2 106.90(11)
O1 S1 C17 108.64(13)
S1 N2 H2 119.4
C10 N2 S1 121.18(17)
C10 N2 H2 119.4
C1 N1 C9 125.6(2)
C8 N1 C1 108.6(2)
C8 N1 C9 124.4(2)
C29 C24 C1 121.1(2)
C25 C24 C1 120.6(2)
C25 C24 C29 118.3(2)
N1 C1 C24 120.8(2)
C2 C1 N1 109.0(2)
C2 C1 C24 130.2(2)
C24 C29 H29 119.6
C28 C29 C24 120.9(2)
C28 C29 H29 119.6
N1 C8 C3 108.1(2)
N1 C8 C7 129.6(2)
C7 C8 C3 122.3(3)
C35 C30 C2 121.0(2)
C31 C30 C2 120.4(2)
C31 C30 C35 118.6(2)
C1 C2 C30 126.2(2)
C1 C2 C3 107.7(2)
C3 C2 C30 125.9(2)
C24 C25 H25 119.6
C26 C25 C24 120.8(2)
C26 C25 H25 119.6
C30 C35 H35 119.6
C34 C35 C30 120.8(2)
C34 C35 H35 119.6
N2 C10 H10 118.7
C9 C10 N2 122.6(2)
C9 C10 H10 118.7
N1 C9 C11 116.5(2)
C10 C9 N1 117.6(2)
C10 C9 C11 125.8(2)
C30 C31 H31 120.0
C32 C31 C30 119.9(3)
C32 C31 H31 120.0
C8 C3 C2 106.5(2)
C4 C3 C8 118.5(2)
C4 C3 C2 135.0(2)
C29 C28 H28 120.0
C29 C28 C27 120.1(3)
C27 C28 H28 120.0
C35 C34 H34 120.0
C33 C34 C35 120.0(3)
C33 C34 H34 120.0
C25 C26 H26 119.9
C25 C26 C27 120.2(2)
C27 C26 H26 119.9
C16 C11 C9 124.5(3)
C16 C11 C12 115.3(3)
C12 C11 C9 120.3(3)
C8 C7 H7 121.3
C6 C7 C8 117.3(3)
C6 C7 H7 121.3
C28 C27 C26 119.9(3)
C28 C27 H27 120.1
C26 C27 H27 120.1
F1 C16 C11 118.7(2)
F1 C16 C15 117.0(3)
C15 C16 C11 124.2(3)
C31 C32 H32 119.5
C33 C32 C31 121.0(3)
C33 C32 H32 119.5
C18 C17 S1 119.5(2)
C22 C17 S1 119.6(2)
C22 C17 C18 120.9(3)
C34 C33 H33 120.1
C32 C33 C34 119.7(2)
C32 C33 H33 120.1
C17 C18 H18 120.5
C19 C18 C17 119.1(3)
C19 C18 H18 120.5
C17 C22 H22 120.7
C21 C22 C17 118.6(3)
C21 C22 H22 120.7
C3 C4 H4 120.3
C5 C4 C3 119.5(3)
C5 C4 H4 120.3
C4 C5 H5 119.6
C4 C5 C6 120.8(3)
C6 C5 H5 119.6
C18 C19 H19 119.2
C18 C19 C20 121.6(3)
C20 C19 H19 119.2
C19 C20 C23 120.6(3)
C21 C20 C19 117.8(3)
C21 C20 C23 121.6(3)
C15 C14 H14 119.8
C13 C14 H14 119.8
C13 C14 C15 120.4(3)
C22 C21 C20 122.0(3)
C22 C21 H21 119.0
C20 C21 H21 119.0
C11 C12 H12 119.1
C13 C12 C11 121.8(3)
C13 C12 H12 119.1
C7 C6 C5 121.5(3)
C7 C6 H6 119.2
C5 C6 H6 119.2
C16 C15 H15 121.0
C14 C15 C16 118.0(3)
C14 C15 H15 121.0
C14 C13 C12 120.3(3)
C14 C13 H13 119.8
C12 C13 H13 119.8
C20 C23 H23A 109.5
C20 C23 H23B 109.5
C20 C23 H23C 109.5
H23A C23 H23B 109.5
H23A C23 H23C 109.5
H23B C23 H23C 109.5

loop_
_geom_bond_atom_site_label_1
_geom_bond_atom_site_label_2
_geom_bond_distance
S1 O2 1.4310(18)
S1 N2 1.632(2)
S1 O1 1.4280(18)
S1 C17 1.748(3)
N2 H2 0.8600
N2 C10 1.391(3)
F1 C16 1.361(4)
N1 C1 1.402(3)
N1 C8 1.382(3)
N1 C9 1.430(3)
C24 C1 1.462(4)
C24 C29 1.398(3)
C24 C25 1.390(3)
C1 C2 1.372(3)
C29 H29 0.9300
C29 C28 1.378(4)
C8 C3 1.418(3)
C8 C7 1.391(4)
C30 C2 1.478(3)
C30 C35 1.394(4)
C30 C31 1.394(3)
C2 C3 1.440(3)
C25 H25 0.9300
C25 C26 1.380(4)
C35 H35 0.9300
C35 C34 1.390(3)
C10 H10 0.9300
C10 C9 1.332(3)
C9 C11 1.472(3)
C31 H31 0.9300
C31 C32 1.392(4)
C3 C4 1.387(4)
C28 H28 0.9300
C28 C27 1.379(4)
C34 H34 0.9300
C34 C33 1.381(4)
C26 H26 0.9300
C26 C27 1.384(4)
C11 C16 1.386(4)
C11 C12 1.396(4)
C7 H7 0.9300
C7 C6 1.373(4)
C27 H27 0.9300
C16 C15 1.381(4)
C32 H32 0.9300
C32 C33 1.370(4)
C17 C18 1.390(4)
C17 C22 1.385(4)
C33 H33 0.9300
C18 H18 0.9300
C18 C19 1.374(4)
C22 H22 0.9300
C22 C21 1.380(5)
C4 H4 0.9300
C4 C5 1.380(4)
C5 H5 0.9300
C5 C6 1.399(5)
C19 H19 0.9300
C19 C20 1.392(4)
C20 C21 1.388(5)
C20 C23 1.499(5)
C14 H14 0.9300
C14 C15 1.373(5)
C14 C13 1.371(5)
C21 H21 0.9300
C12 H12 0.9300
C12 C13 1.378(4)
C6 H6 0.9300
C15 H15 0.9300
C13 H13 0.9300
C23 H23A 0.9600
C23 H23B 0.9600
C23 H23C 0.9600

loop_
_geom_torsion_atom_site_label_1
_geom_torsion_atom_site_label_2
_geom_torsion_atom_site_label_3
_geom_torsion_atom_site_label_4
_geom_torsion
S1 N2 C10 C9 159.8(2)
S1 C17 C18 C19 179.5(2)
S1 C17 C22 C21 -179.4(2)
O2 S1 N2 C10 173.23(19)
O2 S1 C17 C18 37.0(2)
O2 S1 C17 C22 -144.3(2)
N2 S1 C17 C18 -75.6(2)
N2 S1 C17 C22 103.1(2)
N2 C10 C9 N1 2.4(4)
N2 C10 C9 C11 177.5(2)
F1 C16 C15 C14 177.7(3)
N1 C1 C2 C30 -174.4(2)
N1 C1 C2 C3 1.3(3)
N1 C8 C3 C2 -1.4(3)
N1 C8 C3 C4 178.2(2)
N1 C8 C7 C6 -179.3(3)
N1 C9 C11 C16 -158.7(3)
N1 C9 C11 C12 22.3(4)
C24 C1 C2 C30 5.3(4)
C24 C1 C2 C3 -179.0(2)
C24 C29 C28 C27 0.1(4)
C24 C25 C26 C27 0.3(4)
O1 S1 N2 C10 44.8(2)
O1 S1 C17 C18 169.4(2)
O1 S1 C17 C22 -11.8(2)
C1 N1 C8 C3 2.2(3)
C1 N1 C8 C7 -177.0(3)
C1 N1 C9 C10 -114.6(3)
C1 N1 C9 C11 69.8(3)
C1 C24 C29 C28 177.5(2)
C1 C24 C25 C26 -177.7(2)
C1 C2 C3 C8 0.1(3)
C1 C2 C3 C4 -179.4(3)
C29 C24 C1 N1 52.7(3)
C29 C24 C1 C2 -127.1(3)
C29 C24 C25 C26 0.3(3)
C29 C28 C27 C26 0.6(4)
C8 N1 C1 C24 178.1(2)
C8 N1 C1 C2 -2.2(3)
C8 N1 C9 C10 80.7(3)
C8 N1 C9 C11 -94.8(3)
C8 C3 C4 C5 1.0(4)
C8 C7 C6 C5 0.8(4)
C30 C2 C3 C8 175.8(2)
C30 C2 C3 C4 -3.7(4)
C30 C35 C34 C33 -1.3(4)
C30 C31 C32 C33 -0.4(4)
C2 C30 C35 C34 179.9(2)
C2 C30 C31 C32 -179.1(2)
C2 C3 C4 C5 -179.5(3)
C25 C24 C1 N1 -129.4(2)
C25 C24 C1 C2 50.9(4)
C25 C24 C29 C28 -0.5(3)
C25 C26 C27 C28 -0.8(4)
C35 C30 C2 C1 40.1(4)
C35 C30 C2 C3 -134.8(3)
C35 C30 C31 C32 -0.3(4)
C35 C34 C33 C32 0.6(4)
C10 C9 C11 C16 26.2(4)
C10 C9 C11 C12 -152.9(3)
C9 N1 C1 C24 11.4(3)
C9 N1 C1 C2 -168.8(2)
C9 N1 C8 C3 169.1(2)
C9 N1 C8 C7 -10.1(4)
C9 C11 C16 F1 4.1(4)
C9 C11 C16 C15 -178.1(3)
C9 C11 C12 C13 178.5(3)
C31 C30 C2 C1 -141.1(3)
C31 C30 C2 C3 44.0(3)
C31 C30 C35 C34 1.1(4)
C31 C32 C33 C34 0.2(4)
C3 C8 C7 C6 1.6(4)
C3 C4 C5 C6 1.2(4)
C11 C16 C15 C14 -0.2(5)
C11 C12 C13 C14 -0.5(5)
C7 C8 C3 C2 177.9(2)
C7 C8 C3 C4 -2.5(4)
C16 C11 C12 C13 -0.7(4)
C17 S1 N2 C10 -71.3(2)
C17 C18 C19 C20 0.7(4)
C17 C22 C21 C20 -0.9(4)
C18 C17 C22 C21 -0.7(4)
C18 C19 C20 C21 -2.2(5)
C18 C19 C20 C23 177.2(3)
C22 C17 C18 C19 0.8(4)
C4 C5 C6 C7 -2.2(5)
C19 C20 C21 C22 2.3(4)
C12 C11 C16 F1 -176.8(3)
C12 C11 C16 C15 1.0(4)
C15 C14 C13 C12 1.3(5)
C13 C14 C15 C16 -1.0(5)
C23 C20 C21 C22 -177.0(3)
